data_4509929
loop_
_publ_author_name
'Kundu, Subrata'
'Chakraborty, Amit'
'Mondal, Kunal'
'Chandrasekhar, Vadapalli'

_publ_section_title
;
 Multi-Ruthenocene Assemblies on an Organostannoxane Platform.
 Supramolecular Signatures and Conversion to (Ru--Sn)O2
;
_journal_issue 2
_journal_name_full 'Crystal Growth &amp; Design'
_journal_page_first 861
_journal_paper_doi 10.1021/cg4017323
_journal_volume 14
_journal_year 2014
_chemical_formula_moiety 'C76 H108 O10 Ru4 Sn4'
_chemical_formula_sum 'C76 H108 O10 Ru4 Sn4'
_chemical_formula_weight 2060.75
_chemical_name_systematic
;
 ?
;
_space_group_IT_number 2
_symmetry_cell_setting triclinic
_symmetry_space_group_name_Hall '-P 1'
_symmetry_space_group_name_H-M 'P -1'
_atom_sites_solution_hydrogens geom
_atom_sites_solution_primary direct
_atom_sites_solution_secondary difmap
_audit_creation_method SHELXL-97
_cell_angle_alpha 61.104(5)
_cell_angle_beta 72.618(5)
_cell_angle_gamma 84.290(5)
_cell_formula_units_Z 1
_cell_length_a 12.481(5)
_cell_length_b 13.445(5)
_cell_length_c 13.744(5)
_cell_measurement_reflns_used 3364
_cell_measurement_temperature 100(2)
_cell_measurement_theta_max 27.88
_cell_measurement_theta_min 2.75
_cell_volume 1924.2(13)
_computing_cell_refinement 'Bruker SMART'
_computing_data_collection 'Bruker SMART'
_computing_data_reduction 'Bruker SAINT'
_computing_molecular_graphics 'Bruker SHELXTL'
_computing_publication_material 'Bruker SHELXTL'
_computing_structure_refinement 'Bruker SHELXTL'
_computing_structure_solution 'Bruker SHELXTL'
_diffrn_ambient_temperature 100(2)
_diffrn_measured_fraction_theta_full 0.978
_diffrn_measured_fraction_theta_max 0.978
_diffrn_measurement_device_type 'CCD area detector'
_diffrn_measurement_method 'phi and omega scans'
_diffrn_radiation_monochromator graphite
_diffrn_radiation_source 'fine-focus sealed tube'
_diffrn_radiation_type MoK\a
_diffrn_radiation_wavelength 0.71069
_diffrn_reflns_av_R_equivalents 0.0285
_diffrn_reflns_av_sigmaI/netI 0.0567
_diffrn_reflns_limit_h_max 14
_diffrn_reflns_limit_h_min -14
_diffrn_reflns_limit_k_max 14
_diffrn_reflns_limit_k_min -15
_diffrn_reflns_limit_l_max 10
_diffrn_reflns_limit_l_min -16
_diffrn_reflns_number 10004
_diffrn_reflns_theta_full 25.02
_diffrn_reflns_theta_max 25.02
_diffrn_reflns_theta_min 4.08
_exptl_absorpt_coefficient_mu 2.093
_exptl_absorpt_correction_T_max 0.778
_exptl_absorpt_correction_T_min 0.723
_exptl_absorpt_correction_type empirical
_exptl_absorpt_process_details sadabs
_exptl_crystal_colour brown
_exptl_crystal_density_diffrn 1.778
_exptl_crystal_density_method 'not measured'
_exptl_crystal_description block
_exptl_crystal_F_000 1020
_exptl_crystal_size_max 0.16
_exptl_crystal_size_mid 0.14
_exptl_crystal_size_min 0.12
_refine_diff_density_max 1.725
_refine_diff_density_min -0.836
_refine_diff_density_rms 0.165
_refine_ls_extinction_method none
_refine_ls_goodness_of_fit_ref 0.992
_refine_ls_hydrogen_treatment constr
_refine_ls_matrix_type full
_refine_ls_number_parameters 428
_refine_ls_number_reflns 6640
_refine_ls_number_restraints 0
_refine_ls_restrained_S_all 0.992
_refine_ls_R_factor_all 0.0534
_refine_ls_R_factor_gt 0.0417
_refine_ls_shift/su_max 0.021
_refine_ls_shift/su_mean 0.003
_refine_ls_structure_factor_coef Fsqd
_refine_ls_weighting_details 'calc w=1/[\s^2^(Fo^2^)+(0.0587P)^2^+0.0000P] where P=(Fo^2^+2Fc^2^)/3'
_refine_ls_weighting_scheme calc
_refine_ls_wR_factor_gt 0.0983
_refine_ls_wR_factor_ref 0.1069
_reflns_number_gt 5350
_reflns_number_total 6640
_reflns_threshold_expression >2sigma(I)
_cod_data_source_file cg4017323_si_002.cif
_cod_data_source_block Complex4
_cod_original_formula_sum 'C76 H108 O10 Ru4 Sn4 '
_cod_database_code 4509929

loop_
_symmetry_equiv_pos_as_xyz
'x, y, z'
'-x, -y, -z'

loop_
_atom_site_label
_atom_site_type_symbol
_atom_site_fract_x
_atom_site_fract_y
_atom_site_fract_z
_atom_site_U_iso_or_equiv
_atom_site_adp_type
_atom_site_occupancy
_atom_site_symmetry_multiplicity
_atom_site_calc_flag
_atom_site_refinement_flags
Sn1 Sn 0.62060(3) 0.57592(3) 0.43186(3) 0.01540(12) Uani 1 1 d .
Sn2 Sn 0.42684(3) 0.58480(3) 0.69948(3) 0.01645(12) Uani 1 1 d .
Ru1 Ru 0.87442(4) 0.72941(4) 0.64469(4) 0.01811(13) Uani 1 1 d .
Ru2 Ru 0.08336(4) 0.20486(4) 0.99212(4) 0.01743(13) Uani 1 1 d .
O3 O 0.2939(3) 0.4632(3) 0.7469(3) 0.0195(9) Uani 1 1 d .
C6 C 0.8653(5) 0.6109(5) 0.8252(5) 0.0246(14) Uani 1 1 d .
H6 H 0.8147 0.6155 0.8880 0.029 Uiso 1 1 calc R
O5 O 0.4840(3) 0.5397(3) 0.5723(3) 0.0162(8) Uani 1 1 d .
C37 C 0.5181(6) 0.3188(6) 1.0229(6) 0.0354(17) Uani 1 1 d .
H37A H 0.5653 0.3683 1.0278 0.042 Uiso 1 1 calc R
H37B H 0.4710 0.2703 1.1008 0.042 Uiso 1 1 calc R
O4 O 0.2131(3) 0.5128(3) 0.8837(3) 0.0227(9) Uani 1 1 d .
O2 O 0.5786(3) 0.7051(3) 0.6160(4) 0.0239(10) Uani 1 1 d .
C24 C 0.5136(5) 0.8071(5) 0.3237(5) 0.0239(14) Uani 1 1 d .
H24A H 0.5474 0.8308 0.3648 0.029 Uiso 1 1 calc R
H24B H 0.4422 0.7670 0.3761 0.029 Uiso 1 1 calc R
C17 C 0.0636(5) 0.0753(5) 1.1716(5) 0.0257(15) Uani 1 1 d .
H17 H 0.0060 0.0723 1.2344 0.031 Uiso 1 1 calc R
C28 C 0.7440(5) 0.4182(5) 0.6111(5) 0.0260(14) Uani 1 1 d .
H28A H 0.6713 0.3809 0.6629 0.031 Uiso 1 1 calc R
H28B H 0.7534 0.4841 0.6196 0.031 Uiso 1 1 calc R
O1 O 0.7036(3) 0.6867(3) 0.4711(3) 0.0222(9) Uani 1 1 d .
C2 C 0.7569(5) 0.7953(5) 0.5418(5) 0.0177(12) Uani 1 1 d .
C12 C 0.1101(5) 0.3857(4) 0.8664(5) 0.0196(13) Uani 1 1 d .
C4 C 0.8360(5) 0.9083(5) 0.5883(5) 0.0230(14) Uani 1 1 d .
H4 H 0.8459 0.9495 0.6234 0.028 Uiso 1 1 calc R
C1 C 0.8682(5) 0.8294(5) 0.4670(5) 0.0214(13) Uani 1 1 d .
H1 H 0.9028 0.8094 0.4094 0.026 Uiso 1 1 calc R
C14 C -0.0662(5) 0.2991(5) 0.9607(5) 0.0248(14) Uani 1 1 d .
H14 H -0.1377 0.2753 1.0127 0.030 Uiso 1 1 calc R
C34 C 0.2568(6) 0.9638(5) 0.7530(6) 0.0296(15) Uani 1 1 d .
H34A H 0.2099 0.9179 0.8305 0.044 Uiso 1 1 calc R
H34B H 0.2244 1.0359 0.7182 0.044 Uiso 1 1 calc R
H34C H 0.3304 0.9756 0.7555 0.044 Uiso 1 1 calc R
C22 C 0.2083(5) 0.4576(4) 0.8334(5) 0.0174(12) Uani 1 1 d .
C23 C 0.5898(5) 0.7265(5) 0.2908(5) 0.0203(13) Uani 1 1 d .
H23A H 0.6613 0.7670 0.2393 0.024 Uiso 1 1 calc R
H23B H 0.5566 0.7051 0.2477 0.024 Uiso 1 1 calc R
C11 C 0.6729(5) 0.7242(4) 0.5445(5) 0.0175(13) Uani 1 1 d .
C20 C 0.2327(5) 0.1156(5) 1.0329(6) 0.0278(15) Uani 1 1 d .
H20 H 0.3059 0.1438 0.9879 0.033 Uiso 1 1 calc R
C3 C 0.7384(5) 0.8440(4) 0.6169(5) 0.0192(13) Uani 1 1 d .
H3 H 0.6726 0.8349 0.6753 0.023 Uiso 1 1 calc R
C13 C 0.0110(5) 0.3707(5) 0.9565(5) 0.0203(13) Uani 1 1 d .
H13 H -0.0010 0.4031 1.0050 0.024 Uiso 1 1 calc R
C15 C -0.0159(5) 0.2685(5) 0.8704(5) 0.0225(14) Uani 1 1 d .
H15 H -0.0488 0.2217 0.8537 0.027 Uiso 1 1 calc R
C19 C 0.1659(5) 0.0465(5) 1.0197(5) 0.0241(14) Uani 1 1 d .
H19 H 0.1875 0.0217 0.9645 0.029 Uiso 1 1 calc R
C25 C 0.4923(5) 0.9126(5) 0.2191(6) 0.0266(14) Uani 1 1 d .
H25A H 0.4554 0.8893 0.1799 0.032 Uiso 1 1 calc R
H25B H 0.5638 0.9512 0.1651 0.032 Uiso 1 1 calc R
C9 C 1.0220(5) 0.6354(5) 0.6777(5) 0.0270(15) Uani 1 1 d .
H9 H 1.0935 0.6591 0.6257 0.032 Uiso 1 1 calc R
C30 C 0.8161(6) 0.2183(5) 0.6656(6) 0.0352(17) Uani 1 1 d .
H30A H 0.7459 0.1848 0.7239 0.053 Uiso 1 1 calc R
H30B H 0.8760 0.1711 0.6898 0.053 Uiso 1 1 calc R
H30C H 0.8133 0.2247 0.5937 0.053 Uiso 1 1 calc R
C35 C 0.5077(5) 0.4873(5) 0.8306(5) 0.0213(13) Uani 1 1 d .
H35A H 0.5711 0.4538 0.7980 0.026 Uiso 1 1 calc R
H35B H 0.5382 0.5398 0.8463 0.026 Uiso 1 1 calc R
C16 C 0.0924(5) 0.3225(4) 0.8123(5) 0.0196(13) Uani 1 1 d .
H16 H 0.1436 0.3181 0.7498 0.023 Uiso 1 1 calc R
C36 C 0.4417(5) 0.3927(5) 0.9461(5) 0.0274(14) Uani 1 1 d .
H36A H 0.4017 0.3446 0.9325 0.033 Uiso 1 1 calc R
H36B H 0.3864 0.4257 0.9873 0.033 Uiso 1 1 calc R
C8 C 0.9450(5) 0.5654(5) 0.6810(5) 0.0250(14) Uani 1 1 d .
H8 H 0.9564 0.5345 0.6312 0.030 Uiso 1 1 calc R
C18 C 0.0594(5) 0.0213(5) 1.1060(6) 0.0284(15) Uani 1 1 d .
H18 H -0.0009 -0.0222 1.1169 0.034 Uiso 1 1 calc R
C32 C 0.3276(5) 0.7933(5) 0.7224(5) 0.0219(13) Uani 1 1 d .
H32A H 0.4031 0.8102 0.7181 0.026 Uiso 1 1 calc R
H32B H 0.2892 0.7421 0.8030 0.026 Uiso 1 1 calc R
C33 C 0.2657(6) 0.9041(5) 0.6822(6) 0.0320(16) Uani 1 1 d .
H33A H 0.3045 0.9554 0.6019 0.038 Uiso 1 1 calc R
H33B H 0.1905 0.8872 0.6856 0.038 Uiso 1 1 calc R
C10 C 0.9731(5) 0.6645(5) 0.7674(5) 0.0246(14) Uani 1 1 d .
H10 H 1.0064 0.7107 0.7846 0.030 Uiso 1 1 calc R
C21 C 0.1692(5) 0.1345(5) 1.1264(5) 0.0245(14) Uani 1 1 d .
H21 H 0.1927 0.1779 1.1530 0.029 Uiso 1 1 calc R
C5 C 0.9176(5) 0.8983(5) 0.4947(5) 0.0261(14) Uani 1 1 d .
H5 H 0.9902 0.9316 0.4587 0.031 Uiso 1 1 calc R
C29 C 0.8365(6) 0.3354(5) 0.6491(6) 0.0341(16) Uani 1 1 d .
H29A H 0.9081 0.3680 0.5911 0.041 Uiso 1 1 calc R
H29B H 0.8418 0.3277 0.7214 0.041 Uiso 1 1 calc R
C31 C 0.3346(5) 0.7337(5) 0.6516(5) 0.0212(13) Uani 1 1 d .
H31A H 0.3692 0.7865 0.5705 0.025 Uiso 1 1 calc R
H31B H 0.2589 0.7136 0.6591 0.025 Uiso 1 1 calc R
C38 C 0.5919(7) 0.2453(6) 0.9781(7) 0.048(2) Uani 1 1 d .
H38A H 0.5463 0.1997 0.9679 0.071 Uiso 1 1 calc R
H38B H 0.6316 0.1966 1.0329 0.071 Uiso 1 1 calc R
H38C H 0.6450 0.2928 0.9051 0.071 Uiso 1 1 calc R
C7 C 0.8455(6) 0.5485(5) 0.7729(5) 0.0270(15) Uani 1 1 d .
H7 H 0.7807 0.5053 0.7942 0.032 Uiso 1 1 calc R
C27 C 0.7438(5) 0.4582(5) 0.4883(5) 0.0213(13) Uani 1 1 d .
H27A H 0.7323 0.3923 0.4806 0.026 Uiso 1 1 calc R
H27B H 0.8174 0.4932 0.4369 0.026 Uiso 1 1 calc R
C26 C 0.4191(6) 0.9957(5) 0.2534(6) 0.0346(17) Uani 1 1 d .
H26A H 0.3482 0.9579 0.3069 0.052 Uiso 1 1 calc R
H26B H 0.4068 1.0597 0.1853 0.052 Uiso 1 1 calc R
H26C H 0.4567 1.0215 0.2894 0.052 Uiso 1 1 calc R

loop_
_atom_site_aniso_label
_atom_site_aniso_U_11
_atom_site_aniso_U_22
_atom_site_aniso_U_33
_atom_site_aniso_U_23
_atom_site_aniso_U_13
_atom_site_aniso_U_12
Sn1 0.0159(2) 0.0151(2) 0.0128(2) -0.00598(17) -0.00181(16) -0.00012(16)
Sn2 0.0181(2) 0.0172(2) 0.0139(2) -0.00877(17) -0.00196(16) 0.00072(16)
Ru1 0.0178(3) 0.0197(2) 0.0161(3) -0.0087(2) -0.0034(2) -0.00029(19)
Ru2 0.0194(3) 0.0152(2) 0.0147(3) -0.0055(2) -0.0035(2) 0.00032(19)
O3 0.022(2) 0.018(2) 0.018(2) -0.0120(18) 0.0009(18) -0.0036(17)
C6 0.025(3) 0.028(3) 0.014(3) -0.005(3) -0.008(3) 0.007(3)
O5 0.015(2) 0.0177(19) 0.016(2) -0.0104(17) -0.0012(16) 0.0007(16)
C37 0.046(4) 0.031(4) 0.023(4) -0.007(3) -0.012(3) 0.000(3)
O4 0.025(2) 0.026(2) 0.017(2) -0.0131(19) 0.0006(18) -0.0042(18)
O2 0.015(2) 0.029(2) 0.029(2) -0.019(2) 0.0029(19) -0.0070(18)
C24 0.024(3) 0.021(3) 0.020(3) -0.008(3) 0.001(3) -0.003(3)
C17 0.026(3) 0.021(3) 0.013(3) 0.003(3) -0.001(3) 0.004(3)
C28 0.021(3) 0.028(3) 0.027(4) -0.012(3) -0.007(3) 0.005(3)
O1 0.025(2) 0.022(2) 0.022(2) -0.0128(19) -0.0026(18) -0.0050(18)
C2 0.016(3) 0.017(3) 0.014(3) -0.002(2) -0.005(2) -0.002(2)
C12 0.029(3) 0.013(3) 0.013(3) -0.003(2) -0.007(3) 0.001(2)
C4 0.034(4) 0.014(3) 0.024(3) -0.010(3) -0.012(3) 0.000(3)
C1 0.029(3) 0.021(3) 0.011(3) -0.005(3) -0.004(3) -0.006(3)
C14 0.016(3) 0.019(3) 0.023(3) -0.001(3) 0.000(3) -0.002(2)
C34 0.038(4) 0.020(3) 0.025(4) -0.010(3) -0.004(3) 0.003(3)
C22 0.024(3) 0.014(3) 0.015(3) -0.007(2) -0.008(3) 0.005(2)
C23 0.022(3) 0.019(3) 0.021(3) -0.009(3) -0.008(3) 0.000(2)
C11 0.017(3) 0.010(3) 0.021(3) -0.004(2) -0.006(3) 0.003(2)
C20 0.027(3) 0.022(3) 0.028(4) -0.008(3) -0.009(3) 0.008(3)
C3 0.027(3) 0.015(3) 0.023(3) -0.014(3) -0.009(3) 0.005(2)
C13 0.018(3) 0.016(3) 0.018(3) -0.002(3) -0.003(3) -0.003(2)
C15 0.022(3) 0.017(3) 0.026(3) -0.007(3) -0.010(3) -0.004(2)
C19 0.034(4) 0.020(3) 0.019(3) -0.009(3) -0.013(3) 0.013(3)
C25 0.030(4) 0.019(3) 0.029(4) -0.010(3) -0.009(3) 0.002(3)
C9 0.020(3) 0.028(3) 0.026(4) -0.007(3) -0.006(3) 0.004(3)
C30 0.029(4) 0.033(4) 0.035(4) -0.011(3) -0.009(3) 0.007(3)
C35 0.025(3) 0.026(3) 0.016(3) -0.010(3) -0.011(3) 0.005(3)
C16 0.028(3) 0.015(3) 0.013(3) -0.003(2) -0.008(3) 0.000(2)
C36 0.030(3) 0.026(3) 0.021(3) -0.006(3) -0.008(3) 0.000(3)
C8 0.030(4) 0.027(3) 0.017(3) -0.011(3) -0.007(3) 0.009(3)
C18 0.029(4) 0.013(3) 0.036(4) -0.003(3) -0.016(3) 0.000(3)
C32 0.020(3) 0.020(3) 0.023(3) -0.010(3) -0.002(3) 0.002(2)
C33 0.039(4) 0.030(4) 0.029(4) -0.016(3) -0.011(3) 0.011(3)
C10 0.029(3) 0.028(3) 0.022(3) -0.012(3) -0.015(3) 0.004(3)
C21 0.033(4) 0.024(3) 0.022(3) -0.012(3) -0.016(3) 0.007(3)
C5 0.030(4) 0.024(3) 0.022(3) -0.007(3) -0.009(3) -0.004(3)
C29 0.042(4) 0.031(4) 0.032(4) -0.012(3) -0.022(3) 0.013(3)
C31 0.021(3) 0.019(3) 0.019(3) -0.006(3) -0.007(3) 0.006(2)
C38 0.060(5) 0.037(4) 0.037(5) -0.012(4) -0.019(4) 0.019(4)
C7 0.035(4) 0.018(3) 0.025(4) -0.005(3) -0.011(3) -0.004(3)
C27 0.021(3) 0.025(3) 0.017(3) -0.010(3) -0.005(3) 0.003(3)
C26 0.036(4) 0.025(3) 0.046(5) -0.019(3) -0.016(3) 0.016(3)

loop_
_atom_type_symbol
_atom_type_description
_atom_type_scat_dispersion_real
_atom_type_scat_dispersion_imag
_atom_type_scat_source
C C 0.0033 0.0016 'International Tables Vol C Tables 4.2.6.8 and 6.1.1.4'
H H 0.0000 0.0000 'International Tables Vol C Tables 4.2.6.8 and 6.1.1.4'
O O 0.0106 0.0060 'International Tables Vol C Tables 4.2.6.8 and 6.1.1.4'
Ru Ru -1.2594 0.8363 'International Tables Vol C Tables 4.2.6.8 and 6.1.1.4'
Sn Sn -0.6537 1.4246 'International Tables Vol C Tables 4.2.6.8 and 6.1.1.4'

loop_
_geom_angle_atom_site_label_1
_geom_angle_atom_site_label_2
_geom_angle_atom_site_label_3
_geom_angle
_geom_angle_site_symmetry_1
_geom_angle_site_symmetry_3
O5 Sn1 C23 107.30(19) . .
O5 Sn1 C27 107.85(19) . .
C23 Sn1 C27 144.4(2) . .
O5 Sn1 O5 76.35(16) . 2_666
C23 Sn1 O5 97.21(19) . 2_666
C27 Sn1 O5 96.15(19) . 2_666
O5 Sn1 O1 92.14(15) . .
C23 Sn1 O1 87.67(19) . .
C27 Sn1 O1 85.7(2) . .
O5 Sn1 O1 168.38(14) 2_666 .
O5 Sn2 C31 113.42(19) . .
O5 Sn2 C35 108.3(2) . .
C31 Sn2 C35 136.7(2) . .
O5 Sn2 O3 78.91(14) . .
C31 Sn2 O3 98.5(2) . .
C35 Sn2 O3 100.43(19) . .
O5 Sn2 O2 88.62(14) . .
C31 Sn2 O2 85.1(2) . .
C35 Sn2 O2 84.6(2) . .
O3 Sn2 O2 167.46(14) . .
C9 Ru1 C1 118.8(2) . .
C9 Ru1 C2 149.3(2) . .
C1 Ru1 C2 38.2(2) . .
C9 Ru1 C3 170.2(2) . .
C1 Ru1 C3 63.8(2) . .
C2 Ru1 C3 38.3(2) . .
C9 Ru1 C10 38.2(2) . .
C1 Ru1 C10 148.7(2) . .
C2 Ru1 C10 171.9(2) . .
C3 Ru1 C10 134.8(2) . .
C9 Ru1 C5 112.0(2) . .
C1 Ru1 C5 37.7(2) . .
C2 Ru1 C5 63.7(2) . .
C3 Ru1 C5 63.6(2) . .
C10 Ru1 C5 119.5(2) . .
C9 Ru1 C8 37.4(2) . .
C1 Ru1 C8 113.1(2) . .
C2 Ru1 C8 121.0(2) . .
C3 Ru1 C8 152.0(2) . .
C10 Ru1 C8 63.2(2) . .
C5 Ru1 C8 132.6(2) . .
C9 Ru1 C6 63.0(2) . .
C1 Ru1 C6 171.8(2) . .
C2 Ru1 C6 136.3(2) . .
C3 Ru1 C6 115.8(2) . .
C10 Ru1 C6 37.5(2) . .
C5 Ru1 C6 150.2(2) . .
C8 Ru1 C6 63.0(2) . .
C9 Ru1 C4 133.5(2) . .
C1 Ru1 C4 63.7(2) . .
C2 Ru1 C4 63.7(2) . .
C3 Ru1 C4 37.6(2) . .
C10 Ru1 C4 113.5(2) . .
C5 Ru1 C4 38.4(2) . .
C8 Ru1 C4 169.1(2) . .
C6 Ru1 C4 121.6(2) . .
C9 Ru1 C7 63.4(2) . .
C1 Ru1 C7 134.6(2) . .
C2 Ru1 C7 114.8(2) . .
C3 Ru1 C7 122.4(2) . .
C10 Ru1 C7 63.5(2) . .
C5 Ru1 C7 169.6(2) . .
C8 Ru1 C7 38.2(2) . .
C6 Ru1 C7 37.9(2) . .
C4 Ru1 C7 151.5(2) . .
C16 Ru2 C15 37.8(2) . .
C16 Ru2 C21 147.1(2) . .
C15 Ru2 C21 175.0(2) . .
C16 Ru2 C12 38.6(2) . .
C15 Ru2 C12 64.0(2) . .
C21 Ru2 C12 119.2(2) . .
C16 Ru2 C17 174.2(2) . .
C15 Ru2 C17 137.4(2) . .
C21 Ru2 C17 37.9(2) . .
C12 Ru2 C17 146.6(2) . .
C16 Ru2 C14 63.6(2) . .
C15 Ru2 C14 38.7(2) . .
C21 Ru2 C14 137.9(2) . .
C12 Ru2 C14 63.2(2) . .
C17 Ru2 C14 114.8(2) . .
C16 Ru2 C20 118.9(2) . .
C15 Ru2 C20 145.5(2) . .
C21 Ru2 C20 38.0(2) . .
C12 Ru2 C20 116.2(2) . .
C17 Ru2 C20 63.1(2) . .
C14 Ru2 C20 175.5(2) . .
C16 Ru2 C18 136.9(2) . .
C15 Ru2 C18 113.2(2) . .
C21 Ru2 C18 63.9(2) . .
C12 Ru2 C18 175.3(2) . .
C17 Ru2 C18 38.0(2) . .
C14 Ru2 C18 117.3(2) . .
C20 Ru2 C18 63.7(2) . .
C16 Ru2 C19 114.5(2) . .
C15 Ru2 C19 117.1(2) . .
C21 Ru2 C19 63.6(2) . .
C12 Ru2 C19 138.8(2) . .
C17 Ru2 C19 63.3(2) . .
C14 Ru2 C19 145.6(2) . .
C20 Ru2 C19 37.8(2) . .
C18 Ru2 C19 38.3(2) . .
C16 Ru2 C13 63.5(2) . .
C15 Ru2 C13 63.6(2) . .
C21 Ru2 C13 116.0(2) . .
C12 Ru2 C13 37.6(2) . .
C17 Ru2 C13 119.1(2) . .
C14 Ru2 C13 37.2(2) . .
C20 Ru2 C13 139.5(2) . .
C18 Ru2 C13 145.4(2) . .
C19 Ru2 C13 176.2(2) . .
C22 O3 Sn2 112.6(3) . .
C10 C6 C7 109.2(6) . .
C10 C6 Ru1 71.0(3) . .
C7 C6 Ru1 71.5(3) . .
Sn2 O5 Sn1 137.98(19) . .
Sn2 O5 Sn1 118.34(17) . 2_666
Sn1 O5 Sn1 103.65(16) . 2_666
C38 C37 C36 113.5(6) . .
C11 O2 Sn2 140.1(4) . .
C23 C24 C25 113.1(5) . .
C21 C17 C18 109.2(6) . .
C21 C17 Ru2 71.0(3) . .
C18 C17 Ru2 71.2(3) . .
C27 C28 C29 114.4(5) . .
C11 O1 Sn1 134.3(3) . .
C3 C2 C1 107.2(5) . .
C3 C2 C11 124.5(5) . .
C1 C2 C11 128.3(5) . .
C3 C2 Ru1 70.8(3) . .
C1 C2 Ru1 70.8(3) . .
C11 C2 Ru1 123.9(4) . .
C13 C12 C22 124.7(5) . .
C13 C12 C16 107.4(5) . .
C22 C12 C16 127.8(5) . .
C13 C12 Ru2 71.8(3) . .
C22 C12 Ru2 125.6(4) . .
C16 C12 Ru2 70.2(3) . .
C3 C4 C5 107.4(5) . .
C3 C4 Ru1 70.3(3) . .
C5 C4 Ru1 70.4(3) . .
C5 C1 C2 108.7(5) . .
C5 C1 Ru1 71.7(3) . .
C2 C1 Ru1 71.0(3) . .
C13 C14 C15 108.3(5) . .
C13 C14 Ru2 72.1(3) . .
C15 C14 Ru2 70.2(3) . .
O4 C22 O3 120.1(5) . .
O4 C22 C12 122.5(5) . .
O3 C22 C12 117.3(5) . .
C24 C23 Sn1 115.4(4) . .
O2 C11 O1 125.0(5) . .
O2 C11 C2 118.6(5) . .
O1 C11 C2 116.4(5) . .
C21 C20 C19 108.3(6) . .
C21 C20 Ru2 70.8(3) . .
C19 C20 Ru2 71.1(3) . .
C4 C3 C2 108.8(5) . .
C4 C3 Ru1 72.1(3) . .
C2 C3 Ru1 70.9(3) . .
C12 C13 C14 108.8(6) . .
C12 C13 Ru2 70.6(3) . .
C14 C13 Ru2 70.7(3) . .
C16 C15 C14 107.3(5) . .
C16 C15 Ru2 71.1(3) . .
C14 C15 Ru2 71.1(3) . .
C20 C19 C18 108.3(6) . .
C20 C19 Ru2 71.1(3) . .
C18 C19 Ru2 71.0(3) . .
C24 C25 C26 112.5(5) . .
C8 C9 C10 108.4(5) . .
C8 C9 Ru1 71.5(4) . .
C10 C9 Ru1 71.3(3) . .
C36 C35 Sn2 119.8(4) . .
C15 C16 C12 108.2(5) . .
C15 C16 Ru2 71.0(3) . .
C12 C16 Ru2 71.2(3) . .
C35 C36 C37 112.5(5) . .
C9 C8 C7 109.0(6) . .
C9 C8 Ru1 71.1(3) . .
C7 C8 Ru1 71.8(3) . .
C17 C18 C19 106.7(6) . .
C17 C18 Ru2 70.9(3) . .
C19 C18 Ru2 70.8(3) . .
C31 C32 C33 113.5(5) . .
C34 C33 C32 114.1(5) . .
C6 C10 C9 107.3(5) . .
C6 C10 Ru1 71.5(3) . .
C9 C10 Ru1 70.5(3) . .
C17 C21 C20 107.4(6) . .
C17 C21 Ru2 71.2(3) . .
C20 C21 Ru2 71.2(3) . .
C1 C5 C4 107.9(5) . .
C1 C5 Ru1 70.6(3) . .
C4 C5 Ru1 71.2(3) . .
C30 C29 C28 113.7(6) . .
C32 C31 Sn2 114.4(4) . .
C6 C7 C8 106.1(6) . .
C6 C7 Ru1 70.6(3) . .
C8 C7 Ru1 70.0(3) . .
C28 C27 Sn1 115.2(4) . .

loop_
_geom_bond_atom_site_label_1
_geom_bond_atom_site_label_2
_geom_bond_distance
_geom_bond_site_symmetry_2
Sn1 O5 2.040(4) .
Sn1 C23 2.122(5) .
Sn1 C27 2.125(6) .
Sn1 O5 2.158(4) 2_666
Sn1 O1 2.236(4) .
Sn2 O5 2.031(4) .
Sn2 C31 2.118(5) .
Sn2 C35 2.127(6) .
Sn2 O3 2.171(4) .
Sn2 O2 2.245(4) .
Ru1 C9 2.163(6) .
Ru1 C1 2.167(6) .
Ru1 C2 2.170(6) .
Ru1 C3 2.169(6) .
Ru1 C10 2.174(6) .
Ru1 C5 2.180(6) .
Ru1 C8 2.168(6) .
Ru1 C6 2.180(6) .
Ru1 C4 2.192(6) .
Ru1 C7 2.191(6) .
Ru2 C16 2.171(6) .
Ru2 C15 2.169(6) .
Ru2 C21 2.177(6) .
Ru2 C12 2.183(5) .
Ru2 C17 2.179(6) .
Ru2 C14 2.181(6) .
Ru2 C20 2.182(6) .
Ru2 C18 2.183(6) .
Ru2 C19 2.181(6) .
Ru2 C13 2.199(6) .
O3 C22 1.315(7) .
C6 C10 1.400(9) .
C6 C7 1.418(9) .
O5 Sn1 2.158(4) 2_666
C37 C38 1.507(9) .
C37 C36 1.553(8) .
O4 C22 1.250(6) .
O2 C11 1.242(7) .
C24 C23 1.515(8) .
C24 C25 1.527(8) .
C17 C21 1.413(9) .
C17 C18 1.419(9) .
C28 C27 1.504(8) .
C28 C29 1.546(8) .
O1 C11 1.281(7) .
C2 C3 1.425(8) .
C2 C1 1.420(8) .
C2 C11 1.468(8) .
C12 C13 1.414(8) .
C12 C22 1.457(8) .
C12 C16 1.439(8) .
C4 C3 1.407(8) .
C4 C5 1.438(9) .
C1 C5 1.406(8) .
C14 C13 1.398(8) .
C14 C15 1.442(8) .
C34 C33 1.509(9) .
C20 C21 1.418(9) .
C20 C19 1.413(9) .
C15 C16 1.407(8) .
C19 C18 1.430(9) .
C25 C26 1.533(8) .
C9 C8 1.387(9) .
C9 C10 1.419(8) .
C30 C29 1.515(9) .
C35 C36 1.513(8) .
C8 C7 1.425(9) .
C32 C31 1.512(8) .
C32 C33 1.533(8) .
